data_4078333
loop_
_publ_author_name
'Adams, Harry'
'Gill, Louise J.'
'Morris, Michael J.'

_publ_section_title
;
 Rearrangement and Scission of Terminal Alkynes in Dimolybdenum Complexes
 on Reaction with Ruthenium Carbonyl:&#x00A0; Formation of Trinuclear
 Vinylidene and Hexanuclear Bis(alkylidyne) Clusters
;
_journal_issue 20
_journal_name_full Organometallics
_journal_page_first 4182
_journal_paper_doi 10.1021/om960235c
_journal_volume 15
_journal_year 1996
_chemical_formula_sum 'C20 H14 Mo2 O7 Ru'
_chemical_formula_weight 659.26
_chemical_name_systematic
; 
 ? 
;
_space_group_IT_number 14
_symmetry_cell_setting monoclinic
_symmetry_space_group_name_Hall '-P 2yn'
_symmetry_space_group_name_H-M 'P 1 21/n 1'
_atom_sites_solution_hydrogens geom
_atom_sites_solution_primary direct
_atom_sites_solution_secondary difmap
_audit_creation_method SHELXL
_cell_angle_alpha 90.00
_cell_angle_beta 96.350(10)
_cell_angle_gamma 90.00
_cell_formula_units_Z 4
_cell_length_a 9.3070(10)
_cell_length_b 16.190(2)
_cell_length_c 13.9550(10)
_cell_measurement_reflns_used 39
_cell_measurement_temperature 293(2)
_cell_measurement_theta_max 24.991
_cell_measurement_theta_min 9.736
_cell_volume 2089.8(4)
_computing_cell_refinement 'Siemens XSCANS'
_computing_data_collection 'Siemens XSCANS'
_computing_data_reduction 'Siemens XSCANS'
_computing_molecular_graphics 'Siemens SHELXTL'
_computing_publication_material 'Siemens SHELXTL'
_computing_structure_refinement 'SHELXL-93 (Sheldrick, 1993)'
_computing_structure_solution 'SHELXS-86 (Sheldrick, 1990)'
_diffrn_ambient_temperature 293(2)
_diffrn_measurement_device 'Siemens P4'
_diffrn_measurement_method '\w scans'
_diffrn_radiation_monochromator graphite
_diffrn_radiation_source 'fine-focus sealed tube'
_diffrn_radiation_type MoK\a
_diffrn_radiation_wavelength 0.71073
_diffrn_reflns_av_R_equivalents 0.0450
_diffrn_reflns_av_sigmaI/netI 0.0308
_diffrn_reflns_limit_h_max 10
_diffrn_reflns_limit_h_min -1
_diffrn_reflns_limit_k_max 17
_diffrn_reflns_limit_k_min -1
_diffrn_reflns_limit_l_max 15
_diffrn_reflns_limit_l_min -15
_diffrn_reflns_number 3435
_diffrn_reflns_theta_max 22.50
_diffrn_reflns_theta_min 1.93
_diffrn_standards_decay_% 7.50
_diffrn_standards_interval_count 97
_diffrn_standards_number 3
_exptl_absorpt_coefficient_mu 1.934
_exptl_crystal_colour 'deep red'
_exptl_crystal_density_diffrn 2.095
_exptl_crystal_description 'oblong blocks'
_exptl_crystal_F_000 1272
_exptl_crystal_size_max 0.65
_exptl_crystal_size_mid 0.44
_exptl_crystal_size_min 0.35
_refine_diff_density_max 0.722
_refine_diff_density_min -2.711
_refine_diff_density_rms 0.337
_refine_ls_extinction_method none
_refine_ls_goodness_of_fit_all 1.274
_refine_ls_goodness_of_fit_obs 1.294
_refine_ls_matrix_type full
_refine_ls_number_parameters 271
_refine_ls_number_reflns 2715
_refine_ls_number_restraints 0
_refine_ls_restrained_S_all 1.274
_refine_ls_restrained_S_obs 1.294
_refine_ls_R_factor_all 0.0498
_refine_ls_R_factor_obs 0.0476
_refine_ls_shift/esd_max 0.001
_refine_ls_shift/esd_mean 0.000
_refine_ls_structure_factor_coef Fsqd
_refine_ls_weighting_details 'w=1/[\s^2^(Fo^2^)+(0.0748P)^2^+1.5741P] where P=(Fo^2^+2Fc^2^)/3'
_refine_ls_weighting_scheme calc
_refine_ls_wR_factor_all 0.1225
_refine_ls_wR_factor_obs 0.1205
_reflns_number_observed 2560
_reflns_number_total 2715
_reflns_observed_criterion >2sigma(I)
_cod_data_source_file om4182.cif
_cod_data_source_block lg123x
_cod_depositor_comments
;
The following automatic conversions were performed:

'_symmetry_cell_setting' value 'Monoclinic' changed to 'monoclinic'
according to /home/saulius/struct/CIF-dictionaries/cif_core.dic
dictionary named 'cif_core.dic' version 2.4.1 from 2010-06-29.

Automatic conversion script
Id: cif_fix_values 1715 2011-07-08 13:25:40Z adriana 

The following automatic conversions were performed:

'_refine_ls_weighting_scheme' value 'calc
w=1/[\s^2^(Fo^2^)+(0.0748P)^2^+1.5741P] where P=(Fo^2^+2Fc^2^)/3' was
changed to 'calc'. New tag '_refine_ls_weighting_details' was
created. The value of the new tag was set to
'w=1/[\s^2^(Fo^2^)+(0.0748P)^2^+1.5741P] where P=(Fo^2^+2Fc^2^)/3'.

Automatic conversion script
Id: cif_fix_values 3143 2015-03-26 13:38:13Z robertas 
;
_cod_original_sg_symbol_H-M P2(1)/n
_cod_database_code 4078333

loop_
_symmetry_equiv_pos_as_xyz
'x, y, z'
'-x+1/2, y+1/2, -z+1/2'
'-x, -y, -z'
'x-1/2, -y-1/2, z-1/2'

loop_
_atom_site_aniso_label
_atom_site_aniso_U_11
_atom_site_aniso_U_22
_atom_site_aniso_U_33
_atom_site_aniso_U_23
_atom_site_aniso_U_13
_atom_site_aniso_U_12
Mo1 0.0247(3) 0.0272(4) 0.0297(4) 0.0049(2) 0.0039(2) 0.0008(2)
Ru1 0.0346(4) 0.0291(3) 0.0302(3) -0.0039(2) 0.0029(2) -0.0050(2)
Mo2 0.0282(4) 0.0349(4) 0.0294(4) -0.0059(2) 0.0064(2) -0.0053(2)
O1 0.067(3) 0.039(3) 0.068(3) 0.011(3) 0.004(3) 0.016(3)
O2 0.072(3) 0.060(3) 0.027(3) -0.002(2) 0.012(2) -0.001(3)
O3 0.066(3) 0.040(3) 0.076(4) -0.020(3) 0.013(3) -0.016(3)
O4 0.047(3) 0.060(3) 0.113(5) -0.019(3) -0.016(3) 0.020(3)
O5 0.082(4) 0.092(5) 0.093(5) 0.027(4) -0.040(4) 0.007(4)
O6 0.058(3) 0.055(3) 0.075(4) -0.014(3) 0.024(3) -0.017(3)
O7 0.096(5) 0.088(4) 0.069(4) -0.049(4) 0.035(3) -0.031(4)
C1 0.038(4) 0.036(4) 0.044(4) -0.001(3) 0.004(3) 0.001(3)
C2 0.035(3) 0.030(3) 0.051(5) 0.010(3) 0.011(3) 0.001(3)
C3 0.032(3) 0.052(4) 0.041(4) -0.012(3) 0.004(3) -0.004(3)
C4 0.030(3) 0.042(4) 0.065(5) -0.019(4) 0.003(3) 0.000(3)
C5 0.043(4) 0.056(5) 0.052(4) -0.006(4) -0.002(3) -0.007(4)
C6 0.038(4) 0.037(4) 0.046(4) -0.007(3) 0.009(3) -0.004(3)
C7 0.049(4) 0.063(5) 0.047(4) -0.006(4) 0.010(3) -0.015(4)
C8 0.099(8) 0.100(8) 0.027(4) -0.003(4) 0.002(4) -0.042(6)
C9 0.103(8) 0.103(8) 0.049(5) -0.025(5) 0.041(5) -0.006(6)
C10 0.054(5) 0.136(9) 0.055(5) 0.000(6) 0.031(4) -0.027(6)
C11 0.100(7) 0.069(5) 0.037(4) 0.010(4) 0.019(4) -0.032(5)
C12 0.081(6) 0.086(7) 0.052(5) 0.035(5) 0.013(4) 0.001(5)
C13 0.028(3) 0.057(4) 0.051(4) 0.003(4) -0.004(3) -0.006(3)
C14 0.030(3) 0.044(4) 0.052(4) 0.007(3) 0.003(3) 0.008(3)
C15 0.019(3) 0.067(5) 0.060(5) -0.005(4) 0.008(3) 0.005(3)
C16 0.036(4) 0.074(5) 0.049(4) 0.016(4) 0.011(3) -0.009(4)
C17 0.026(3) 0.047(4) 0.078(5) 0.005(4) -0.001(3) -0.014(3)
C18 0.033(3) 0.031(3) 0.031(3) 0.004(2) 0.002(2) -0.001(2)
C19 0.049(4) 0.031(3) 0.043(4) 0.005(3) 0.013(3) 0.005(3)
C20 0.073(5) 0.035(4) 0.087(6) 0.003(4) 0.023(5) 0.016(4)

loop_
_atom_site_label
_atom_site_type_symbol
_atom_site_fract_x
_atom_site_fract_y
_atom_site_fract_z
_atom_site_U_iso_or_equiv
_atom_site_thermal_displace_type
_atom_site_occupancy
_atom_site_calc_flag
_atom_site_refinement_flags
Mo1 Mo 0.03743(5) 0.59420(3) 0.81847(4) 0.0272(2) Uani 1 d .
Ru1 Ru 0.28858(5) 0.70344(3) 0.85205(3) 0.0313(2) Uani 1 d .
Mo2 Mo 0.24773(5) 0.61669(3) 0.66978(4) 0.0306(2) Uani 1 d .
O1 O 0.2235(6) 0.4379(3) 0.8836(4) 0.0583(13) Uani 1 d .
O2 O 0.0915(6) 0.6483(3) 1.0337(3) 0.0524(12) Uani 1 d .
O3 O 0.0997(6) 0.4453(3) 0.6420(4) 0.0604(13) Uani 1 d .
O4 O 0.4987(6) 0.5151(4) 0.7812(5) 0.075(2) Uani 1 d .
O5 O 0.4823(8) 0.5908(4) 0.9852(6) 0.093(2) Uani 1 d .
O6 O 0.5449(6) 0.7874(3) 0.7748(4) 0.0612(14) Uani 1 d .
O7 O 0.2582(7) 0.8328(4) 1.0082(5) 0.082(2) Uani 1 d .
C1 C 0.1603(7) 0.4969(4) 0.8591(5) 0.0393(15) Uani 1 d .
C2 C 0.0869(6) 0.6345(4) 0.9519(5) 0.038(2) Uani 1 d .
C3 C 0.1467(7) 0.5106(5) 0.6612(5) 0.042(2) Uani 1 d .
C4 C 0.4043(7) 0.5543(4) 0.7453(5) 0.046(2) Uani 1 d .
C5 C 0.4108(8) 0.6317(5) 0.9335(5) 0.051(2) Uani 1 d .
C6 C 0.4457(7) 0.7562(4) 0.8019(5) 0.0399(15) Uani 1 d .
C7 C 0.2681(8) 0.7822(5) 0.9521(5) 0.052(2) Uani 1 d .
C8 C 0.1842(11) 0.6280(7) 0.5046(5) 0.076(3) Uani 1 d .
H8A H 0.1022(11) 0.6016(7) 0.4695(5) 0.080 Uiso 1 d R
C9 C 0.3250(12) 0.5944(6) 0.5207(7) 0.082(3) Uani 1 d .
H9A H 0.3576(12) 0.5430(6) 0.4964(7) 0.080 Uiso 1 d R
C10 C 0.4124(9) 0.6572(8) 0.5646(6) 0.080(3) Uani 1 d .
H10A H 0.5157(9) 0.6558(8) 0.5787(6) 0.080 Uiso 1 d R
C11 C 0.3257(11) 0.7266(6) 0.5760(5) 0.068(2) Uani 1 d .
H11A H 0.3585(11) 0.7796(6) 0.6004(5) 0.080 Uiso 1 d R
C12 C 0.1863(11) 0.7068(6) 0.5399(6) 0.072(3) Uani 1 d .
H12A H 0.1062(11) 0.7445(6) 0.5344(6) 0.080 Uiso 1 d R
C13 C -0.1643(7) 0.5619(5) 0.7072(5) 0.046(2) Uani 1 d .
H13A H -0.1611(7) 0.5511(5) 0.6398(5) 0.080 Uiso 1 d R
C14 C -0.1917(7) 0.6380(4) 0.7479(5) 0.042(2) Uani 1 d .
H14A H -0.2101(7) 0.6886(4) 0.7128(5) 0.080 Uiso 1 d R
C15 C -0.1967(6) 0.6277(5) 0.8478(5) 0.049(2) Uani 1 d .
H15A H -0.2232(6) 0.6689(5) 0.8921(5) 0.080 Uiso 1 d R
C16 C -0.1728(7) 0.5432(5) 0.8677(5) 0.053(2) Uani 1 d .
H16A H -0.1810(7) 0.5169(5) 0.9286(5) 0.080 Uiso 1 d R
C17 C -0.1545(7) 0.5018(5) 0.7815(6) 0.051(2) Uani 1 d .
H17A H -0.1463(7) 0.4432(5) 0.7731(6) 0.080 Uiso 1 d R
C18 C 0.1133(6) 0.6928(4) 0.7417(4) 0.0316(13) Uani 1 d .
C19 C 0.1128(7) 0.7771(4) 0.7562(5) 0.040(2) Uani 1 d .
H19A H 0.1503(7) 0.8079(4) 0.7057(5) 0.080 Uiso 1 d R
C20 C -0.0011(9) 0.8223(5) 0.8055(7) 0.064(2) Uani 1 d .
H20A H -0.0655(9) 0.8497(5) 0.7571(7) 0.080 Uiso 1 d R
H20B H -0.0548(9) 0.7837(5) 0.8399(7) 0.080 Uiso 1 d R
H20C H 0.0438(9) 0.8625(5) 0.8497(7) 0.080 Uiso 1 d R

loop_
_atom_type_symbol
_atom_type_description
_atom_type_scat_dispersion_real
_atom_type_scat_dispersion_imag
_atom_type_scat_source
C C 0.0033 0.0016 'International Tables Vol C Tables 4.2.6.8 and 6.1.1.4'
H H 0.0000 0.0000 'International Tables Vol C Tables 4.2.6.8 and 6.1.1.4'
O O 0.0106 0.0060 'International Tables Vol C Tables 4.2.6.8 and 6.1.1.4'
Mo Mo -1.6832 0.6857 'International Tables Vol C Tables 4.2.6.8 and 6.1.1.4'
Ru Ru -1.2594 0.8363 'International Tables Vol C Tables 4.2.6.8 and 6.1.1.4'

loop_
_geom_angle_atom_site_label_1
_geom_angle_atom_site_label_2
_geom_angle_atom_site_label_3
_geom_angle
_geom_angle_publ_flag
C2 Mo1 C1 85.8(3) ?
C2 Mo1 C18 100.0(2) ?
C1 Mo1 C18 122.3(2) ?
C2 Mo1 C16 87.4(3) ?
C1 Mo1 C16 96.4(3) ?
C18 Mo1 C16 140.9(3) ?
C2 Mo1 C15 83.2(2) ?
C1 Mo1 C15 130.8(3) ?
C18 Mo1 C15 106.8(3) ?
C16 Mo1 C15 35.5(3) ?
C2 Mo1 C17 120.7(3) ?
C1 Mo1 C17 87.6(3) ?
C18 Mo1 C17 131.9(3) ?
C16 Mo1 C17 35.2(3) ?
C15 Mo1 C17 58.7(3) ?
C2 Mo1 C14 113.6(2) ?
C1 Mo1 C14 145.2(3) ?
C18 Mo1 C14 84.1(2) ?
C16 Mo1 C14 58.2(3) ?
C15 Mo1 C14 35.1(2) ?
C17 Mo1 C14 57.8(2) ?
C2 Mo1 C13 141.1(2) ?
C1 Mo1 C13 113.7(3) ?
C18 Mo1 C13 97.0(3) ?
C16 Mo1 C13 58.4(3) ?
C15 Mo1 C13 58.3(3) ?
C17 Mo1 C13 35.1(3) ?
C14 Mo1 C13 34.3(3) ?
C2 Mo1 Ru1 63.4(2) ?
C1 Mo1 Ru1 90.5(2) ?
C18 Mo1 Ru1 46.5(2) ?
C16 Mo1 Ru1 149.4(2) ?
C15 Mo1 Ru1 125.3(2) ?
C17 Mo1 Ru1 175.3(2) ?
C14 Mo1 Ru1 123.7(2) ?
C13 Mo1 Ru1 143.4(2) ?
C2 Mo1 Mo2 120.3(2) ?
C1 Mo1 Mo2 84.0(2) ?
C18 Mo1 Mo2 43.6(2) ?
C16 Mo1 Mo2 152.2(2) ?
C15 Mo1 Mo2 141.5(2) ?
C17 Mo1 Mo2 117.4(2) ?
C14 Mo1 Mo2 107.5(2) ?
C13 Mo1 Mo2 95.9(2) ?
Ru1 Mo1 Mo2 58.11(2) y
C6 Ru1 C5 93.5(3) ?
C6 Ru1 C7 96.5(3) ?
C5 Ru1 C7 94.1(3) ?
C6 Ru1 C18 109.4(3) ?
C5 Ru1 C18 137.8(3) ?
C7 Ru1 C18 116.9(3) ?
C6 Ru1 C19 94.5(3) ?
C5 Ru1 C19 171.6(3) ?
C7 Ru1 C19 87.6(3) ?
C18 Ru1 C19 35.8(2) ?
C6 Ru1 Mo2 85.7(2) ?
C5 Ru1 Mo2 103.8(2) ?
C7 Ru1 Mo2 161.7(2) ?
C18 Ru1 Mo2 46.2(2) ?
C19 Ru1 Mo2 74.2(2) ?
C6 Ru1 Mo1 148.1(2) ?
C5 Ru1 Mo1 98.0(2) ?
C7 Ru1 Mo1 112.1(2) ?
C18 Ru1 Mo1 45.5(2) ?
C19 Ru1 Mo1 73.7(2) ?
Mo2 Ru1 Mo1 62.68(2) y
C3 Mo2 C4 84.5(3) ?
C3 Mo2 C18 103.8(2) ?
C4 Mo2 C18 119.3(3) ?
C3 Mo2 C9 90.1(3) ?
C4 Mo2 C9 96.7(4) ?
C18 Mo2 C9 142.1(3) ?
C3 Mo2 C8 86.6(3) ?
C4 Mo2 C8 131.3(4) ?
C18 Mo2 C8 109.3(3) ?
C9 Mo2 C8 35.6(4) ?
C3 Mo2 C10 123.6(3) ?
C4 Mo2 C10 89.0(3) ?
C18 Mo2 C10 127.4(3) ?
C9 Mo2 C10 35.2(3) ?
C8 Mo2 C10 57.7(3) ?
C3 Mo2 C12 115.1(3) ?
C4 Mo2 C12 146.1(3) ?
C18 Mo2 C12 84.1(3) ?
C9 Mo2 C12 58.2(4) ?
C8 Mo2 C12 34.0(3) ?
C10 Mo2 C12 57.3(4) ?
C3 Mo2 C11 143.1(3) ?
C4 Mo2 C11 115.1(3) ?
C18 Mo2 C11 93.4(3) ?
C9 Mo2 C11 58.2(3) ?
C8 Mo2 C11 56.8(3) ?
C10 Mo2 C11 34.7(3) ?
C12 Mo2 C11 33.9(3) ?
C3 Mo2 Ru1 119.7(2) ?
C4 Mo2 Ru1 76.2(2) ?
C18 Mo2 Ru1 47.1(2) ?
C9 Mo2 Ru1 147.8(3) ?
C8 Mo2 Ru1 145.9(3) ?
C10 Mo2 Ru1 112.7(3) ?
C12 Mo2 Ru1 112.0(3) ?
C11 Mo2 Ru1 95.9(2) ?
C3 Mo2 Mo1 66.0(2) ?
C4 Mo2 Mo1 93.9(2) ?
C18 Mo2 Mo1 43.5(2) ?
C9 Mo2 Mo1 152.9(3) ?
C8 Mo2 Mo1 125.2(3) ?
C10 Mo2 Mo1 170.2(3) ?
C12 Mo2 Mo1 118.9(2) ?
C11 Mo2 Mo1 136.8(3) ?
Ru1 Mo2 Mo1 59.20(2) y
O1 C1 Mo1 175.6(5) y
O2 C2 Mo1 165.9(5) y
O3 C3 Mo2 168.0(6) y
O4 C4 Mo2 173.7(6) y
O5 C5 Ru1 177.1(7) y
O6 C6 Ru1 177.2(6) y
O7 C7 Ru1 175.9(7) y
C12 C8 C9 109.0(8) ?
C12 C8 Mo2 74.0(5) ?
C9 C8 Mo2 71.4(5) ?
C10 C9 C8 105.9(9) ?
C10 C9 Mo2 73.5(5) ?
C8 C9 Mo2 73.0(4) ?
C9 C10 C11 108.5(8) ?
C9 C10 Mo2 71.3(5) ?
C11 C10 Mo2 74.2(4) ?
C12 C11 C10 107.6(8) ?
C12 C11 Mo2 72.2(4) ?
C10 C11 Mo2 71.1(5) ?
C8 C12 C11 109.0(9) ?
C8 C12 Mo2 72.0(5) ?
C11 C12 Mo2 73.9(5) ?
C14 C13 C17 108.0(7) ?
C14 C13 Mo1 72.8(4) ?
C17 C13 Mo1 71.9(4) ?
C13 C14 C15 109.1(6) ?
C13 C14 Mo1 72.9(4) ?
C15 C14 Mo1 71.3(4) ?
C16 C15 C14 106.7(6) ?
C16 C15 Mo1 71.2(4) ?
C14 C15 Mo1 73.7(3) ?
C17 C16 C15 109.0(6) ?
C17 C16 Mo1 74.2(4) ?
C15 C16 Mo1 73.3(4) ?
C16 C17 C13 107.2(7) ?
C16 C17 Mo1 70.7(4) ?
C13 C17 Mo1 73.1(4) ?
C19 C18 Mo1 132.4(5) y
C19 C18 Mo2 131.7(5) y
Mo1 C18 Mo2 92.9(2) y
C19 C18 Ru1 80.1(4) y
Mo1 C18 Ru1 88.1(2) y
Mo2 C18 Ru1 86.7(2) y
C18 C19 C20 123.9(6) ?
C18 C19 Ru1 64.1(4) y
C20 C19 Ru1 118.0(5) ?

loop_
_geom_bond_atom_site_label_1
_geom_bond_atom_site_label_2
_geom_bond_distance
_geom_bond_publ_flag
Mo1 C2 1.979(7) y
Mo1 C1 1.992(7) y
Mo1 C18 2.088(6) y
Mo1 C16 2.298(6) ?
Mo1 C15 2.326(6) ?
Mo1 C17 2.343(6) ?
Mo1 C14 2.357(6) ?
Mo1 C13 2.359(6) ?
Mo1 Ru1 2.9272(7) y
Mo1 Mo2 3.0277(8) y
Ru1 C6 1.893(7) y
Ru1 C5 1.911(8) y
Ru1 C7 1.916(8) y
Ru1 C18 2.123(6) y
Ru1 C19 2.325(7) y
Ru1 Mo2 2.8935(7) y
Mo2 C3 1.956(7) y
Mo2 C4 1.979(8) y
Mo2 C18 2.090(6) y
Mo2 C9 2.303(8) ?
Mo2 C8 2.323(8) ?
Mo2 C10 2.331(7) ?
Mo2 C12 2.348(8) ?
Mo2 C11 2.370(7) ?
O1 C1 1.154(8) ?
O2 C2 1.158(8) ?
O3 C3 1.164(8) ?
O4 C4 1.153(9) ?
O5 C5 1.138(9) ?
O6 C6 1.152(8) ?
O7 C7 1.144(9) ?
C8 C12 1.367(13) ?
C8 C9 1.414(15) ?
C9 C10 1.401(13) ?
C10 C11 1.403(14) ?
C11 C12 1.377(13) ?
C13 C14 1.391(11) ?
C13 C17 1.418(11) ?
C14 C15 1.411(10) ?
C15 C16 1.409(11) ?
C16 C17 1.404(11) ?
C18 C19 1.380(9) y
C19 C20 1.515(9) y

loop_
_geom_torsion_atom_site_label_1
_geom_torsion_atom_site_label_2
_geom_torsion_atom_site_label_3
_geom_torsion_atom_site_label_4
_geom_torsion
C2 Mo1 Ru1 C6 176.3(4)
C1 Mo1 Ru1 C6 91.3(4)
C18 Mo1 Ru1 C6 -45.5(4)
C16 Mo1 Ru1 C6 -165.2(5)
C15 Mo1 Ru1 C6 -124.8(4)
C17 Mo1 Ru1 C6 25.6(23)
C14 Mo1 Ru1 C6 -82.0(4)
C13 Mo1 Ru1 C6 -42.1(5)
Mo2 Mo1 Ru1 C6 8.6(4)
C2 Mo1 Ru1 C5 66.2(3)
C1 Mo1 Ru1 C5 -18.8(3)
C18 Mo1 Ru1 C5 -155.6(3)
C16 Mo1 Ru1 C5 84.7(4)
C15 Mo1 Ru1 C5 125.0(3)
C17 Mo1 Ru1 C5 -84.5(23)
C14 Mo1 Ru1 C5 167.9(3)
C13 Mo1 Ru1 C5 -152.2(4)
Mo2 Mo1 Ru1 C5 -101.5(2)
C2 Mo1 Ru1 C7 -31.6(3)
C1 Mo1 Ru1 C7 -116.7(3)
C18 Mo1 Ru1 C7 106.5(3)
C16 Mo1 Ru1 C7 -13.1(5)
C15 Mo1 Ru1 C7 27.2(3)
C17 Mo1 Ru1 C7 177.7(23)
C14 Mo1 Ru1 C7 70.1(3)
C13 Mo1 Ru1 C7 110.0(4)
Mo2 Mo1 Ru1 C7 160.7(3)
C2 Mo1 Ru1 C18 -138.2(3)
C1 Mo1 Ru1 C18 136.8(3)
C18 Mo1 Ru1 C18 0.0
C16 Mo1 Ru1 C18 -119.6(4)
C15 Mo1 Ru1 C18 -79.3(3)
C17 Mo1 Ru1 C18 71.1(23)
C14 Mo1 Ru1 C18 -36.5(3)
C13 Mo1 Ru1 C18 3.5(4)
Mo2 Mo1 Ru1 C18 54.2(2)
C2 Mo1 Ru1 C19 -112.0(3)
C1 Mo1 Ru1 C19 163.0(2)
C18 Mo1 Ru1 C19 26.2(3)
C16 Mo1 Ru1 C19 -93.5(4)
C15 Mo1 Ru1 C19 -53.2(3)
C17 Mo1 Ru1 C19 97.3(23)
C14 Mo1 Ru1 C19 -10.3(3)
C13 Mo1 Ru1 C19 29.6(3)
Mo2 Mo1 Ru1 C19 80.3(2)
C2 Mo1 Ru1 Mo2 167.7(2)
C1 Mo1 Ru1 Mo2 82.6(2)
C18 Mo1 Ru1 Mo2 -54.2(2)
C16 Mo1 Ru1 Mo2 -173.8(4)
C15 Mo1 Ru1 Mo2 -133.5(2)
C17 Mo1 Ru1 Mo2 16.9(23)
C14 Mo1 Ru1 Mo2 -90.6(2)
C13 Mo1 Ru1 Mo2 -50.7(3)
Mo2 Mo1 Ru1 Mo2 0.0
C6 Ru1 Mo2 C3 156.8(3)
C5 Ru1 Mo2 C3 64.3(3)
C7 Ru1 Mo2 C3 -105.4(7)
C18 Ru1 Mo2 C3 -81.0(3)
C19 Ru1 Mo2 C3 -107.2(3)
Mo1 Ru1 Mo2 C3 -27.7(2)
C6 Ru1 Mo2 C4 81.4(3)
C5 Ru1 Mo2 C4 -11.1(3)
C7 Ru1 Mo2 C4 179.2(7)
C18 Ru1 Mo2 C4 -156.4(3)
C19 Ru1 Mo2 C4 177.4(3)
Mo1 Ru1 Mo2 C4 -103.1(2)
C6 Ru1 Mo2 C18 -122.2(3)
C5 Ru1 Mo2 C18 145.3(3)
C7 Ru1 Mo2 C18 -24.4(7)
C18 Ru1 Mo2 C18 0.000(2)
C19 Ru1 Mo2 C18 -26.2(3)
Mo1 Ru1 Mo2 C18 53.3(2)
C6 Ru1 Mo2 C9 0.9(6)
C5 Ru1 Mo2 C9 -91.6(6)
C7 Ru1 Mo2 C9 98.7(9)
C18 Ru1 Mo2 C9 123.1(6)
C19 Ru1 Mo2 C9 96.9(6)
Mo1 Ru1 Mo2 C9 176.4(5)
C6 Ru1 Mo2 C8 -67.0(5)
C5 Ru1 Mo2 C8 -159.5(5)
C7 Ru1 Mo2 C8 30.8(8)
C18 Ru1 Mo2 C8 55.2(5)
C19 Ru1 Mo2 C8 29.0(5)
Mo1 Ru1 Mo2 C8 108.5(4)
C6 Ru1 Mo2 C10 -1.5(4)
C5 Ru1 Mo2 C10 -94.1(4)
C7 Ru1 Mo2 C10 96.2(7)
C18 Ru1 Mo2 C10 120.7(4)
C19 Ru1 Mo2 C10 94.4(4)
Mo1 Ru1 Mo2 C10 173.9(3)
C6 Ru1 Mo2 C12 -64.0(3)
C5 Ru1 Mo2 C12 -156.5(3)
C7 Ru1 Mo2 C12 33.8(7)
C18 Ru1 Mo2 C12 58.2(3)
C19 Ru1 Mo2 C12 32.0(3)
Mo1 Ru1 Mo2 C12 111.5(3)
C6 Ru1 Mo2 C11 -33.0(3)
C5 Ru1 Mo2 C11 -125.6(3)
C7 Ru1 Mo2 C11 64.7(7)
C18 Ru1 Mo2 C11 89.1(3)
C19 Ru1 Mo2 C11 62.9(3)
Mo1 Ru1 Mo2 C11 142.4(3)
C6 Ru1 Mo2 Mo1 -175.4(2)
C5 Ru1 Mo2 Mo1 92.0(2)
C7 Ru1 Mo2 Mo1 -77.7(7)
C18 Ru1 Mo2 Mo1 -53.3(2)
C19 Ru1 Mo2 Mo1 -79.5(2)
Mo1 Ru1 Mo2 Mo1 0.0
C2 Mo1 Mo2 C3 141.0(3)
C1 Mo1 Mo2 C3 59.4(3)
C18 Mo1 Mo2 C3 -147.8(3)
C16 Mo1 Mo2 C3 -33.0(5)
C15 Mo1 Mo2 C3 -98.1(4)
C17 Mo1 Mo2 C3 -24.7(3)
C14 Mo1 Mo2 C3 -87.0(3)
C13 Mo1 Mo2 C3 -53.9(3)
Ru1 Mo1 Mo2 C3 153.7(2)
C2 Mo1 Mo2 C4 58.7(3)
C1 Mo1 Mo2 C4 -22.9(3)
C18 Mo1 Mo2 C4 129.9(3)
C16 Mo1 Mo2 C4 -115.3(5)
C15 Mo1 Mo2 C4 179.7(4)
C17 Mo1 Mo2 C4 -107.0(3)
C14 Mo1 Mo2 C4 -169.3(3)
C13 Mo1 Mo2 C4 -136.2(3)
Ru1 Mo1 Mo2 C4 71.5(2)
C2 Mo1 Mo2 C18 -71.2(3)
C1 Mo1 Mo2 C18 -152.8(3)
C18 Mo1 Mo2 C18 0.000(2)
C16 Mo1 Mo2 C18 114.8(5)
C15 Mo1 Mo2 C18 49.7(4)
C17 Mo1 Mo2 C18 123.1(3)
C14 Mo1 Mo2 C18 60.8(3)
C13 Mo1 Mo2 C18 93.9(3)
Ru1 Mo1 Mo2 C18 -58.4(2)
C2 Mo1 Mo2 C9 171.4(7)
C1 Mo1 Mo2 C9 89.9(7)
C18 Mo1 Mo2 C9 -117.3(7)
C16 Mo1 Mo2 C9 -2.5(8)
C15 Mo1 Mo2 C9 -67.6(7)
C17 Mo1 Mo2 C9 5.8(7)
C14 Mo1 Mo2 C9 -56.5(7)
C13 Mo1 Mo2 C9 -23.4(7)
Ru1 Mo1 Mo2 C9 -175.8(6)
C2 Mo1 Mo2 C8 -152.2(4)
C1 Mo1 Mo2 C8 126.2(4)
C18 Mo1 Mo2 C8 -81.0(4)
C16 Mo1 Mo2 C8 33.8(5)
C15 Mo1 Mo2 C8 -31.3(5)
C17 Mo1 Mo2 C8 42.1(4)
C14 Mo1 Mo2 C8 -20.2(4)
C13 Mo1 Mo2 C8 12.9(4)
Ru1 Mo1 Mo2 C8 -139.4(3)
C2 Mo1 Mo2 C10 -48.0(15)
C1 Mo1 Mo2 C10 -129.5(15)
C18 Mo1 Mo2 C10 23.3(15)
C16 Mo1 Mo2 C10 138.1(15)
C15 Mo1 Mo2 C10 73.0(15)
C17 Mo1 Mo2 C10 146.4(15)
C14 Mo1 Mo2 C10 84.1(15)
C13 Mo1 Mo2 C10 117.2(15)
Ru1 Mo1 Mo2 C10 -35.2(14)
C2 Mo1 Mo2 C12 -112.5(4)
C1 Mo1 Mo2 C12 166.0(4)
C18 Mo1 Mo2 C12 -41.3(4)
C16 Mo1 Mo2 C12 73.5(5)
C15 Mo1 Mo2 C12 8.5(4)
C17 Mo1 Mo2 C12 81.8(4)
C14 Mo1 Mo2 C12 19.6(4)
C13 Mo1 Mo2 C12 52.6(4)
Ru1 Mo1 Mo2 C12 -99.7(3)
C2 Mo1 Mo2 C11 -75.3(4)
C1 Mo1 Mo2 C11 -156.9(4)
C18 Mo1 Mo2 C11 -4.1(4)
C16 Mo1 Mo2 C11 110.7(5)
C15 Mo1 Mo2 C11 45.6(4)
C17 Mo1 Mo2 C11 119.0(4)
C14 Mo1 Mo2 C11 56.7(4)
C13 Mo1 Mo2 C11 89.8(4)
Ru1 Mo1 Mo2 C11 -62.5(3)
C2 Mo1 Mo2 Ru1 -12.8(2)
C1 Mo1 Mo2 Ru1 -94.3(2)
C18 Mo1 Mo2 Ru1 58.4(2)
C16 Mo1 Mo2 Ru1 173.2(4)
C15 Mo1 Mo2 Ru1 108.2(3)
C17 Mo1 Mo2 Ru1 -178.5(2)
C14 Mo1 Mo2 Ru1 119.3(2)
C13 Mo1 Mo2 Ru1 152.3(2)
Ru1 Mo1 Mo2 Ru1 0.0
C2 Mo1 C1 O1 97.7(75)
C18 Mo1 C1 O1 -163.1(74)
C16 Mo1 C1 O1 10.9(75)
C15 Mo1 C1 O1 20.4(76)
C17 Mo1 C1 O1 -23.3(75)
C14 Mo1 C1 O1 -28.9(77)
C13 Mo1 C1 O1 -47.3(75)
Ru1 Mo1 C1 O1 161.0(75)
Mo2 Mo1 C1 O1 -141.2(75)
C1 Mo1 C2 O2 -86.6(22)
C18 Mo1 C2 O2 151.3(22)
C16 Mo1 C2 O2 10.0(22)
C15 Mo1 C2 O2 45.4(22)
C17 Mo1 C2 O2 -2.0(23)
C14 Mo1 C2 O2 63.4(22)
C13 Mo1 C2 O2 36.8(23)
Ru1 Mo1 C2 O2 -179.3(22)
Mo2 Mo1 C2 O2 -167.2(21)
C4 Mo2 C3 O3 -86.6(29)
C18 Mo2 C3 O3 154.4(28)
C9 Mo2 C3 O3 10.0(29)
C8 Mo2 C3 O3 45.4(29)
C10 Mo2 C3 O3 -1.5(30)
C12 Mo2 C3 O3 64.6(29)
C11 Mo2 C3 O3 39.1(31)
Ru1 Mo2 C3 O3 -157.4(28)
Mo1 Mo2 C3 O3 176.7(29)
C3 Mo2 C4 O4 77.2(57)
C18 Mo2 C4 O4 180.0(1000)
C9 Mo2 C4 O4 -12.3(57)
C8 Mo2 C4 O4 -3.4(58)
C10 Mo2 C4 O4 -46.7(57)
C12 Mo2 C4 O4 -51.3(58)
C11 Mo2 C4 O4 -70.3(57)
Ru1 Mo2 C4 O4 -160.4(57)
Mo1 Mo2 C4 O4 142.6(57)
C6 Ru1 C5 O5 107.1(138)
C7 Ru1 C5 O5 10.4(138)
C18 Ru1 C5 O5 -128.6(137)
C19 Ru1 C5 O5 -90.8(139)
Mo2 Ru1 C5 O5 -166.4(137)
Mo1 Ru1 C5 O5 -102.6(138)
C5 Ru1 C6 O6 -24.1(112)
C7 Ru1 C6 O6 70.5(112)
C18 Ru1 C6 O6 -168.0(111)
C19 Ru1 C6 O6 158.5(112)
Mo2 Ru1 C6 O6 -127.7(112)
Mo1 Ru1 C6 O6 -135.4(110)
C6 Ru1 C7 O7 34.2(99)
C5 Ru1 C7 O7 128.2(98)
C18 Ru1 C7 O7 -81.4(99)
C19 Ru1 C7 O7 -60.1(99)
Mo2 Ru1 C7 O7 -61.9(101)
Mo1 Ru1 C7 O7 -131.4(98)
C3 Mo2 C8 C12 148.0(6)
C4 Mo2 C8 C12 -132.4(6)
C18 Mo2 C8 C12 44.6(6)
C9 Mo2 C8 C12 -117.0(8)
C10 Mo2 C8 C12 -78.1(6)
C12 Mo2 C8 C12 0.000(6)
C11 Mo2 C8 C12 -36.6(6)
Ru1 Mo2 C8 C12 5.0(9)
Mo1 Mo2 C8 C12 90.7(6)
C3 Mo2 C8 C9 -95.0(6)
C4 Mo2 C8 C9 -15.4(7)
C18 Mo2 C8 C9 161.5(6)
C9 Mo2 C8 C9 0.000(5)
C10 Mo2 C8 C9 38.9(6)
C12 Mo2 C8 C9 117.0(8)
C11 Mo2 C8 C9 80.4(6)
Ru1 Mo2 C8 C9 122.0(6)
Mo1 Mo2 C8 C9 -152.3(5)
C12 C8 C9 C10 -1.7(10)
Mo2 C8 C9 C10 -66.6(6)
C12 C8 C9 Mo2 64.9(6)
Mo2 C8 C9 Mo2 0.000(3)
C3 Mo2 C9 C10 -163.2(7)
C4 Mo2 C9 C10 -78.6(7)
C18 Mo2 C9 C10 83.8(8)
C8 Mo2 C9 C10 112.9(9)
C10 Mo2 C9 C10 0.000(2)
C12 Mo2 C9 C10 77.0(7)
C11 Mo2 C9 C10 36.9(6)
Ru1 Mo2 C9 C10 -3.9(10)
Mo1 Mo2 C9 C10 169.2(5)
C3 Mo2 C9 C8 83.9(6)
C4 Mo2 C9 C8 168.4(6)
C18 Mo2 C9 C8 -29.1(9)
C8 Mo2 C9 C8 0.000(5)
C10 Mo2 C9 C8 -112.9(9)
C12 Mo2 C9 C8 -35.9(5)
C11 Mo2 C9 C8 -76.0(6)
Ru1 Mo2 C9 C8 -116.9(6)
Mo1 Mo2 C9 C8 56.3(9)
C8 C9 C10 C11 0.9(9)
Mo2 C9 C10 C11 -65.4(6)
C8 C9 C10 Mo2 66.3(6)
Mo2 C9 C10 Mo2 0.000(1)
C3 Mo2 C10 C9 20.4(8)
C4 Mo2 C10 C9 103.1(7)
C18 Mo2 C10 C9 -129.8(6)
C9 Mo2 C10 C9 0.000(2)
C8 Mo2 C10 C9 -39.3(6)
C12 Mo2 C10 C9 -79.9(7)
C11 Mo2 C10 C9 -116.3(9)
Ru1 Mo2 C10 C9 177.7(6)
Mo1 Mo2 C10 C9 -149.9(12)
C3 Mo2 C10 C11 136.7(5)
C4 Mo2 C10 C11 -140.6(5)
C18 Mo2 C10 C11 -13.5(7)
C9 Mo2 C10 C11 116.3(9)
C8 Mo2 C10 C11 77.0(6)
C12 Mo2 C10 C11 36.4(5)
C11 Mo2 C10 C11 0.000(4)
Ru1 Mo2 C10 C11 -65.9(5)
Mo1 Mo2 C10 C11 -33.5(17)
C9 C10 C11 C12 0.2(9)
Mo2 C10 C11 C12 -63.3(5)
C9 C10 C11 Mo2 63.6(6)
Mo2 C10 C11 Mo2 0.000(3)
C3 Mo2 C11 C12 44.3(9)
C4 Mo2 C11 C12 161.1(6)
C18 Mo2 C11 C12 -74.2(6)
C9 Mo2 C11 C12 79.1(7)
C8 Mo2 C11 C12 36.7(6)
C10 Mo2 C11 C12 116.5(8)
C12 Mo2 C11 C12 0.0
Ru1 Mo2 C11 C12 -121.4(6)
Mo1 Mo2 C11 C12 -71.4(6)
C3 Mo2 C11 C10 -72.2(8)
C4 Mo2 C11 C10 44.6(6)
C18 Mo2 C11 C10 169.3(5)
C9 Mo2 C11 C10 -37.4(6)
C8 Mo2 C11 C10 -79.8(6)
C10 Mo2 C11 C10 0.000(4)
C12 Mo2 C11 C10 -116.5(8)
Ru1 Mo2 C11 C10 122.1(5)
Mo1 Mo2 C11 C10 172.1(4)
C9 C8 C12 C11 1.9(9)
Mo2 C8 C12 C11 65.2(6)
C9 C8 C12 Mo2 -63.3(6)
Mo2 C8 C12 Mo2 0.000(4)
C10 C11 C12 C8 -1.3(9)
Mo2 C11 C12 C8 -64.0(6)
C10 C11 C12 Mo2 62.7(6)
Mo2 C11 C12 Mo2 0.0
C3 Mo2 C12 C8 -35.8(7)
C4 Mo2 C12 C8 84.9(8)
C18 Mo2 C12 C8 -138.2(6)
C9 Mo2 C12 C8 37.6(6)
C8 Mo2 C12 C8 0.000(6)
C10 Mo2 C12 C8 79.4(6)
C11 Mo2 C12 C8 116.7(9)
Ru1 Mo2 C12 C8 -177.0(5)
Mo1 Mo2 C12 C8 -111.1(6)
C3 Mo2 C12 C11 -152.5(6)
C4 Mo2 C12 C11 -31.8(9)
C18 Mo2 C12 C11 105.1(6)
C9 Mo2 C12 C11 -79.1(6)
C8 Mo2 C12 C11 -116.7(9)
C10 Mo2 C12 C11 -37.3(5)
C11 Mo2 C12 C11 0.0
Ru1 Mo2 C12 C11 66.3(6)
Mo1 Mo2 C12 C11 132.2(5)
C2 Mo1 C13 C14 46.7(6)
C1 Mo1 C13 C14 161.3(4)
C18 Mo1 C13 C14 -68.7(4)
C16 Mo1 C13 C14 78.7(5)
C15 Mo1 C13 C14 36.7(4)
C17 Mo1 C13 C14 116.2(6)
C14 Mo1 C13 C14 0.000(3)
Ru1 Mo1 C13 C14 -71.3(5)
Mo2 Mo1 C13 C14 -112.6(4)
C2 Mo1 C13 C17 -69.5(6)
C1 Mo1 C13 C17 45.1(5)
C18 Mo1 C13 C17 175.0(4)
C16 Mo1 C13 C17 -37.6(4)
C15 Mo1 C13 C17 -79.5(5)
C17 Mo1 C13 C17 0.0
C14 Mo1 C13 C17 -116.2(6)
Ru1 Mo1 C13 C17 172.5(3)
Mo2 Mo1 C13 C17 131.2(4)
C17 C13 C14 C15 1.2(7)
Mo1 C13 C14 C15 -62.5(5)
C17 C13 C14 Mo1 63.7(4)
Mo1 C13 C14 Mo1 0.000(2)
C2 Mo1 C14 C13 -150.1(4)
C1 Mo1 C14 C13 -30.9(6)
C18 Mo1 C14 C13 111.6(4)
C16 Mo1 C14 C13 -79.3(5)
C15 Mo1 C14 C13 -117.7(6)
C17 Mo1 C14 C13 -37.5(4)
C13 Mo1 C14 C13 0.000(3)
Ru1 Mo1 C14 C13 137.2(4)
Mo2 Mo1 C14 C13 74.3(4)
C2 Mo1 C14 C15 -32.3(5)
C1 Mo1 C14 C15 86.8(6)
C18 Mo1 C14 C15 -130.7(5)
C16 Mo1 C14 C15 38.4(5)
C15 Mo1 C14 C15 0.000(4)
C17 Mo1 C14 C15 80.2(5)
C13 Mo1 C14 C15 117.7(6)
Ru1 Mo1 C14 C15 -105.1(4)
Mo2 Mo1 C14 C15 -168.0(4)
C13 C14 C15 C16 -0.4(7)
Mo1 C14 C15 C16 -64.0(4)
C13 C14 C15 Mo1 63.6(5)
Mo1 C14 C15 Mo1 0.000(2)
C2 Mo1 C15 C16 -95.0(4)
C1 Mo1 C15 C16 -16.6(6)
C18 Mo1 C15 C16 166.5(4)
C16 Mo1 C15 C16 0.000(2)
C17 Mo1 C15 C16 37.3(4)
C14 Mo1 C15 C16 114.6(6)
C13 Mo1 C15 C16 78.7(5)
Ru1 Mo1 C15 C16 -145.4(4)
Mo2 Mo1 C15 C16 133.2(4)
C2 Mo1 C15 C14 150.4(5)
C1 Mo1 C15 C14 -131.2(4)
C18 Mo1 C15 C14 51.9(5)
C16 Mo1 C15 C14 -114.6(6)
C17 Mo1 C15 C14 -77.3(5)
C14 Mo1 C15 C14 0.000(3)
C13 Mo1 C15 C14 -35.9(4)
Ru1 Mo1 C15 C14 100.0(4)
Mo2 Mo1 C15 C14 18.6(6)
C14 C15 C16 C17 -0.5(7)
Mo1 C15 C16 C17 -66.1(5)
C14 C15 C16 Mo1 65.7(4)
Mo1 C15 C16 Mo1 0.000(1)
C2 Mo1 C16 C17 -162.0(5)
C1 Mo1 C16 C17 -76.5(5)
C18 Mo1 C16 C17 95.3(6)
C15 Mo1 C16 C17 116.0(6)
C17 Mo1 C16 C17 0.0
C14 Mo1 C16 C17 78.1(5)
C13 Mo1 C16 C17 37.5(4)
Ru1 Mo1 C16 C17 -178.5(3)
Mo2 Mo1 C16 C17 12.8(7)
C2 Mo1 C16 C15 82.0(4)
C1 Mo1 C16 C15 167.5(4)
C18 Mo1 C16 C15 -20.7(6)
C15 Mo1 C16 C15 0.000(2)
C17 Mo1 C16 C15 -116.0(6)
C14 Mo1 C16 C15 -37.9(4)
C13 Mo1 C16 C15 -78.6(5)
Ru1 Mo1 C16 C15 65.5(6)
Mo2 Mo1 C16 C15 -103.2(5)
C15 C16 C17 C13 1.2(7)
Mo1 C16 C17 C13 -64.4(4)
C15 C16 C17 Mo1 65.6(4)
Mo1 C16 C17 Mo1 0.0
C14 C13 C17 C16 -1.4(7)
Mo1 C13 C17 C16 62.8(4)
C14 C13 C17 Mo1 -64.3(5)
Mo1 C13 C17 Mo1 0.0
C2 Mo1 C17 C16 21.1(5)
C1 Mo1 C17 C16 104.7(5)
C18 Mo1 C17 C16 -122.4(5)
C16 Mo1 C17 C16 0.0
C15 Mo1 C17 C16 -37.6(4)
C14 Mo1 C17 C16 -79.1(5)
C13 Mo1 C17 C16 -115.8(7)
Ru1 Mo1 C17 C16 170.5(20)
Mo2 Mo1 C17 C16 -173.3(4)
C2 Mo1 C17 C13 136.8(4)
C1 Mo1 C17 C13 -139.5(5)
C18 Mo1 C17 C13 -6.6(6)
C16 Mo1 C17 C13 115.8(7)
C15 Mo1 C17 C13 78.2(5)
C14 Mo1 C17 C13 36.7(4)
C13 Mo1 C17 C13 0.000(1)
Ru1 Mo1 C17 C13 -73.7(24)
Mo2 Mo1 C17 C13 -57.5(5)
C2 Mo1 C18 C19 -37.5(7)
C1 Mo1 C18 C19 -128.8(6)
C16 Mo1 C18 C19 60.8(8)
C15 Mo1 C18 C19 48.4(7)
C17 Mo1 C18 C19 111.2(7)
C14 Mo1 C18 C19 75.5(7)
C13 Mo1 C18 C19 107.4(7)
Ru1 Mo1 C18 C19 -74.7(6)
Mo2 Mo1 C18 C19 -161.4(8)
C2 Mo1 C18 Mo2 123.9(2)
C1 Mo1 C18 Mo2 32.6(3)
C16 Mo1 C18 Mo2 -137.9(3)
C15 Mo1 C18 Mo2 -150.2(2)
C17 Mo1 C18 Mo2 -87.4(3)
C14 Mo1 C18 Mo2 -123.2(3)
C13 Mo1 C18 Mo2 -91.3(3)
Ru1 Mo1 C18 Mo2 86.6(2)
Mo2 Mo1 C18 Mo2 0.000(1)
C2 Mo1 C18 Ru1 37.2(2)
C1 Mo1 C18 Ru1 -54.1(3)
C16 Mo1 C18 Ru1 135.5(3)
C15 Mo1 C18 Ru1 123.1(2)
C17 Mo1 C18 Ru1 -174.1(3)
C14 Mo1 C18 Ru1 150.2(2)
C13 Mo1 C18 Ru1 -177.9(2)
Ru1 Mo1 C18 Ru1 0.0
Mo2 Mo1 C18 Ru1 -86.6(2)
C3 Mo2 C18 C19 -168.4(6)
C4 Mo2 C18 C19 100.2(6)
C9 Mo2 C18 C19 -59.7(9)
C8 Mo2 C18 C19 -77.2(7)
C10 Mo2 C18 C19 -13.6(8)
C12 Mo2 C18 C19 -53.9(7)
C11 Mo2 C18 C19 -21.2(7)
Ru1 Mo2 C18 C19 73.7(6)
Mo1 Mo2 C18 C19 161.6(8)
C3 Mo2 C18 Mo1 30.1(3)
C4 Mo2 C18 Mo1 -61.4(3)
C9 Mo2 C18 Mo1 138.7(5)
C8 Mo2 C18 Mo1 121.3(3)
C10 Mo2 C18 Mo1 -175.2(3)
C12 Mo2 C18 Mo1 144.5(3)
C11 Mo2 C18 Mo1 177.2(3)
Ru1 Mo2 C18 Mo1 -87.9(2)
Mo1 Mo2 C18 Mo1 0.000(1)
C3 Mo2 C18 Ru1 118.0(2)
C4 Mo2 C18 Ru1 26.5(3)
C9 Mo2 C18 Ru1 -133.4(5)
C8 Mo2 C18 Ru1 -150.8(3)
C10 Mo2 C18 Ru1 -87.3(3)
C12 Mo2 C18 Ru1 -127.6(3)
C11 Mo2 C18 Ru1 -94.9(3)
Ru1 Mo2 C18 Ru1 0.000(2)
Mo1 Mo2 C18 Ru1 87.9(2)
C6 Ru1 C18 C19 -69.9(4)
C5 Ru1 C18 C19 171.2(4)
C7 Ru1 C18 C19 38.3(5)
C19 Ru1 C18 C19 0.000(3)
Mo2 Ru1 C18 C19 -133.3(4)
Mo1 Ru1 C18 C19 133.7(4)
C6 Ru1 C18 Mo1 156.5(2)
C5 Ru1 C18 Mo1 37.5(4)
C7 Ru1 C18 Mo1 -95.4(3)
C19 Ru1 C18 Mo1 -133.7(4)
Mo2 Ru1 C18 Mo1 93.0(2)
Mo1 Ru1 C18 Mo1 0.0
C6 Ru1 C18 Mo2 63.5(3)
C5 Ru1 C18 Mo2 -55.5(4)
C7 Ru1 C18 Mo2 171.7(3)
C19 Ru1 C18 Mo2 133.3(4)
Mo2 Ru1 C18 Mo2 0.000(1)
Mo1 Ru1 C18 Mo2 -93.0(2)
Mo1 C18 C19 C20 -29.5(11)
Mo2 C18 C19 C20 175.8(6)
Ru1 C18 C19 C20 -107.7(7)
Mo1 C18 C19 Ru1 78.1(5)
Mo2 C18 C19 Ru1 -76.5(5)
Ru1 C18 C19 Ru1 0.000(2)
C6 Ru1 C19 C18 117.3(4)
C5 Ru1 C19 C18 -44.7(19)
C7 Ru1 C19 C18 -146.4(4)
C18 Ru1 C19 C18 0.000(3)
Mo2 Ru1 C19 C18 33.0(3)
Mo1 Ru1 C19 C18 -32.5(3)
C6 Ru1 C19 C20 -126.3(6)
C5 Ru1 C19 C20 71.7(20)
C7 Ru1 C19 C20 -30.0(6)
C18 Ru1 C19 C20 116.4(7)
Mo2 Ru1 C19 C20 149.4(6)
Mo1 Ru1 C19 C20 83.9(5)
